data_7044650
loop_
_publ_author_name
'Carmos dos Santos, Nadia Alessandra'
'Natali, Mirco'
'Badetti, Elena'
'Wurst, Klaus'
'Licini, Giulia'
'ZONTA, CRISTIANO'

_publ_section_title
;
 Cobalt, nickel, and iron complexes of
 8-hydroxyquinoline-di(2-picolyl)amine for light-driven hydrogen evolution
;
_journal_name_full 'Dalton Transactions'
_journal_paper_doi 10.1039/C7DT02666H
_journal_year 2017
_chemical_formula_moiety 'C24 H22 Co N5 O, 2(Cl O4), C2 H3 N, H2 O'
_chemical_formula_sum 'C26 H27 Cl2 Co N6 O10'
_chemical_formula_weight 713.36
_space_group_crystal_system tetragonal
_space_group_IT_number 88
_space_group_name_Hall '-I 4ad'
_space_group_name_H-M_alt 'I 41/a'
_symmetry_space_group_name_Hall '-I 4ad'
_symmetry_space_group_name_H-M 'I 41/a :2'
_atom_sites_solution_hydrogens mixed
_audit_creation_method SHELXL-2014/7
_audit_update_record
;
2017-06-14 deposited with the CCDC.
2017-11-03 downloaded from the CCDC.
;
_cell_angle_alpha 90
_cell_angle_beta 90
_cell_angle_gamma 90
_cell_formula_units_Z 8
_cell_length_a 11.8893(5)
_cell_length_b 11.8893(5)
_cell_length_c 42.742(2)
_cell_measurement_reflns_used 9967
_cell_measurement_temperature 193(2)
_cell_measurement_theta_max 25.0
_cell_measurement_theta_min 2.2
_cell_volume 6041.8(5)
_computing_cell_refinement 'Bruker SAINT-V 8.34A'
_computing_data_collection 'Bruker Apex II'
_computing_data_reduction 'Bruker SAINT-V 8.34A'
_computing_structure_refinement 'SHELXL-2014/7 (Sheldrick, 2014)'
_computing_structure_solution 'SHELXTL-XT-2014/4 (Bruker AXS, 2014)'
_diffrn_ambient_temperature 193(2)
_diffrn_detector_area_resol_mean 10.4
_diffrn_measured_fraction_theta_full 0.998
_diffrn_measured_fraction_theta_max 0.998
_diffrn_measurement_device_type 'Bruker D8 QUEST PHOTON 100'
_diffrn_measurement_method '\f and \w scans'
_diffrn_radiation_monochromator 'multi layered optics'
_diffrn_radiation_type MoK\a
_diffrn_radiation_wavelength 0.71073
_diffrn_reflns_av_R_equivalents 0.0775
_diffrn_reflns_av_unetI/netI 0.0265
_diffrn_reflns_Laue_measured_fraction_full 0.998
_diffrn_reflns_Laue_measured_fraction_max 0.998
_diffrn_reflns_limit_h_max 14
_diffrn_reflns_limit_h_min -14
_diffrn_reflns_limit_k_max 14
_diffrn_reflns_limit_k_min -14
_diffrn_reflns_limit_l_max 50
_diffrn_reflns_limit_l_min -50
_diffrn_reflns_number 46382
_diffrn_reflns_point_group_measured_fraction_full 0.998
_diffrn_reflns_point_group_measured_fraction_max 0.998
_diffrn_reflns_theta_full 24.992
_diffrn_reflns_theta_max 24.992
_diffrn_reflns_theta_min 2.603
_diffrn_source 'Incoatec Microfocus'
_exptl_absorpt_coefficient_mu 0.811
_exptl_absorpt_correction_T_max 0.901
_exptl_absorpt_correction_T_min 0.846
_exptl_absorpt_correction_type multi-scan
_exptl_absorpt_process_details 'Bruker SADABS-2014/5)'
_exptl_crystal_colour brown
_exptl_crystal_density_diffrn 1.569
_exptl_crystal_description prism
_exptl_crystal_F_000 2928
_exptl_crystal_size_max 0.160
_exptl_crystal_size_mid 0.110
_exptl_crystal_size_min 0.060
_refine_diff_density_max 0.445
_refine_diff_density_min -0.384
_refine_diff_density_rms 0.056
_refine_ls_extinction_method none
_refine_ls_goodness_of_fit_ref 1.027
_refine_ls_hydrogen_treatment mixed
_refine_ls_matrix_type full
_refine_ls_number_parameters 324
_refine_ls_number_reflns 2655
_refine_ls_number_restraints 4
_refine_ls_restrained_S_all 1.027
_refine_ls_R_factor_all 0.0655
_refine_ls_R_factor_gt 0.0460
_refine_ls_shift/su_max 0.002
_refine_ls_shift/su_mean 0.000
_refine_ls_structure_factor_coef Fsqd
_refine_ls_weighting_details 'w=1/[\s^2^(Fo^2^)+(0.0548P)^2^+15.5166P] where P=(Fo^2^+2Fc^2^)/3'
_refine_ls_weighting_scheme calc
_refine_ls_wR_factor_gt 0.1081
_refine_ls_wR_factor_ref 0.1168
_reflns_Friedel_coverage 0.000
_reflns_number_gt 2075
_reflns_number_total 2655
_reflns_threshold_expression 'I > 2\s(I)'
_cod_data_source_file c7dt02666h2.cif
_cod_data_source_block co
_cod_original_cell_volume 6041.8(6)
_cod_database_code 7044650
_shelx_shelxl_version_number 2014/7
_shelx_space_group_comment
;
The symmetry employed for this shelxl refinement is uniquely defined
by the following loop, which should always be used as a source of
symmetry information in preference to the above space-group names.
They are only intended as comments.
;
_shelx_estimated_absorpt_t_min 0.881
_shelx_estimated_absorpt_t_max 0.953

loop_
_space_group_symop_operation_xyz
'x, y, z'
'-x+1/2, -y, z+1/2'
'-y+3/4, x+1/4, z+1/4'
'y+3/4, -x+3/4, z+3/4'
'x+1/2, y+1/2, z+1/2'
'-x+1, -y+1/2, z+1'
'-y+5/4, x+3/4, z+3/4'
'y+5/4, -x+5/4, z+5/4'
'-x, -y, -z'
'x-1/2, y, -z-1/2'
'y-3/4, -x-1/4, -z-1/4'
'-y-3/4, x-3/4, -z-3/4'
'-x+1/2, -y+1/2, -z+1/2'
'x, y+1/2, -z'
'y-1/4, -x+1/4, -z+1/4'
'-y-1/4, x-1/4, -z-1/4'

loop_
_atom_site_label
_atom_site_type_symbol
_atom_site_fract_x
_atom_site_fract_y
_atom_site_fract_z
_atom_site_U_iso_or_equiv
_atom_site_adp_type
_atom_site_occupancy
_atom_site_site_symmetry_order
_atom_site_calc_flag
_atom_site_refinement_flags_posn
_atom_site_refinement_flags_adp
_atom_site_refinement_flags_occupancy
_atom_site_disorder_assembly
_atom_site_disorder_group
Co1 Co 0.5000 0.2500 0.60091(2) 0.02636(19) Uani 1 2 d S T P . .
N1 N 0.5279(4) 0.2451(9) 0.55623(11) 0.0303(17) Uani 0.5 1 d . . P A .
N3 N 0.4454(2) 0.0982(2) 0.59670(6) 0.0287(6) Uani 1 1 d . . . . .
C12 C 0.4414(3) 0.0621(3) 0.56675(7) 0.0343(7) Uani 1 1 d . . . . .
C13 C 0.4085(3) -0.0466(3) 0.55962(8) 0.0394(8) Uani 1 1 d . . . . .
H13 H 0.4061 -0.0717 0.5385 0.047 Uiso 1 1 calc R U . . .
C14 C 0.3793(3) -0.1176(3) 0.58368(8) 0.0391(8) Uani 1 1 d . . . . .
H14 H 0.3576 -0.1930 0.5794 0.047 Uiso 1 1 calc R U . . .
C15 C 0.3817(3) -0.0790(3) 0.61411(8) 0.0345(7) Uani 1 1 d . . . . .
H15 H 0.3602 -0.1270 0.6308 0.041 Uiso 1 1 calc R U . . .
C16 C 0.4156(2) 0.0295(2) 0.62010(7) 0.0289(7) Uani 1 1 d . . . . .
H16 H 0.4178 0.0560 0.6411 0.035 Uiso 1 1 calc R U . . .
N2 N 0.6348(7) 0.1983(6) 0.6066(2) 0.031(2) Uani 0.5 1 d . . P A 1
O1 O 0.4835(17) 0.252(4) 0.64578(9) 0.027(4) Uani 0.5 1 d . . P A 1
C1 C 0.6508(6) 0.2108(6) 0.55150(16) 0.0408(16) Uani 0.5 1 d . . P A 1
H1A H 0.6551 0.1470 0.5366 0.049 Uiso 0.5 1 calc R U P A 1
H1B H 0.6937 0.2746 0.5426 0.049 Uiso 0.5 1 calc R U P A 1
C2 C 0.6994(11) 0.1781(7) 0.5814(2) 0.0343(19) Uani 0.5 1 d . . P A 1
C3 C 0.8059(14) 0.1334(8) 0.5880(4) 0.055(3) Uani 0.5 1 d . . P A 1
H3 H 0.8546 0.1168 0.5710 0.066 Uiso 0.5 1 calc R U P A 1
C4 C 0.8432(7) 0.1123(6) 0.6178(3) 0.052(2) Uani 0.5 1 d . . P A 1
H4 H 0.9162 0.0823 0.6212 0.062 Uiso 0.5 1 calc R U P A 1
C5 C 0.7710(6) 0.1362(5) 0.6434(2) 0.0456(19) Uani 0.5 1 d . . P A 1
C6 C 0.6656(5) 0.1790(5) 0.63597(15) 0.0306(14) Uani 0.5 1 d . . P A 1
C7 C 0.5805(7) 0.2089(5) 0.65754(17) 0.0354(16) Uani 0.5 1 d . . P A 1
C8 C 0.6064(7) 0.1897(6) 0.68895(17) 0.0499(19) Uani 0.5 1 d . . P A 1
H8 H 0.5509 0.2074 0.7042 0.060 Uiso 0.5 1 calc R U P A 1
C9 C 0.706(2) 0.1469(12) 0.6991(4) 0.064(6) Uani 0.5 1 d . . P A 1
H9 H 0.7195 0.1348 0.7207 0.076 Uiso 0.5 1 calc R U P A 1
C10 C 0.7954(12) 0.1195(11) 0.6754(3) 0.042(3) Uiso 0.5 1 d . . P A 1
H10 H 0.8666 0.0914 0.6818 0.050 Uiso 0.5 1 calc R U P A 1
C11 C 0.4508(10) 0.1542(18) 0.5427(4) 0.037(3) Uani 0.5 1 d D . P A 1
H11 H 0.471(3) 0.134(3) 0.5215(4) 0.042(9) Uiso 1 1 d D . . B 1
H11A H 0.377(3) 0.190(5) 0.5384(14) 0.032(18) Uiso 0.5 1 d D . P C 1
C11A C 0.4940(10) 0.1440(18) 0.5433(4) 0.035(3) Uani 0.5 1 d D . P A 2
H11B H 0.576(2) 0.131(5) 0.5420(15) 0.038(19) Uiso 0.5 1 d D . P D 2
N4 N 0.3418(9) 0.3086(8) 0.5973(3) 0.026(2) Uiso 0.5 1 d . . P A 2
C17 C 0.2589(12) 0.3429(9) 0.5949(3) 0.048(3) Uani 0.5 1 d . . P A 2
C18 C 0.1440(12) 0.3894(13) 0.5935(4) 0.074(4) Uani 0.5 1 d . . P A 2
H18A H 0.0896 0.3278 0.5919 0.112 Uiso 0.5 1 calc R U P A 2
H18B H 0.1371 0.4385 0.5752 0.112 Uiso 0.5 1 calc R U P A 2
H18C H 0.1289 0.4329 0.6125 0.112 Uiso 0.5 1 calc R U P A 2
N5 N 0.1587(11) 0.3897(9) 0.6689(3) 0.119(6) Uani 0.5 1 d . . P E 2
C19 C 0.2350(13) 0.3733(9) 0.6881(4) 0.053(3) Uani 0.5 1 d . . P E 2
C20 C 0.319(3) 0.350(2) 0.7113(6) 0.128(10) Uani 0.5 1 d . . P E 2
Cl1 Cl 0.71678(8) -0.11406(8) 0.53020(2) 0.0536(3) Uani 1 1 d . . . . .
O2 O 0.6650(3) -0.0291(2) 0.51287(7) 0.0807(10) Uani 1 1 d . . . . .
O3 O 0.6985(4) -0.0957(4) 0.56208(8) 0.1185(16) Uani 1 1 d . . . . .
O4 O 0.6658(5) -0.2179(3) 0.52231(8) 0.1274(18) Uani 1 1 d . . . . .
O5 O 0.8268(9) -0.0974(17) 0.5332(4) 0.198(9) Uani 0.5 1 d . . P F 1
O5A O 0.8232(10) -0.1316(11) 0.5153(3) 0.164(7) Uani 0.5 1 d . . P F 2
O6 O 0.956(2) -0.2681(18) 0.4765(4) 0.129(9) Uani 0.25 1 d . . P . .
O7 O 1.160(3) -0.1892(17) 0.4753(5) 0.178(12) Uani 0.25 1 d . . P . .

loop_
_atom_site_aniso_label
_atom_site_aniso_U_11
_atom_site_aniso_U_22
_atom_site_aniso_U_33
_atom_site_aniso_U_23
_atom_site_aniso_U_13
_atom_site_aniso_U_12
Co1 0.0315(3) 0.0221(3) 0.0255(3) 0.000 0.000 -0.0029(2)
N1 0.028(5) 0.031(3) 0.032(2) -0.005(3) 0.0005(19) -0.012(5)
N3 0.0291(13) 0.0257(13) 0.0313(14) -0.0004(11) -0.0009(11) -0.0019(10)
C12 0.0404(18) 0.0315(17) 0.0312(18) -0.0028(14) -0.0017(14) -0.0058(13)
C13 0.046(2) 0.0327(18) 0.0395(19) -0.0081(15) -0.0024(16) -0.0066(14)
C14 0.0400(19) 0.0243(16) 0.053(2) -0.0016(15) -0.0068(16) -0.0069(14)
C15 0.0341(17) 0.0271(16) 0.0424(19) 0.0062(14) -0.0042(14) -0.0046(13)
C16 0.0250(15) 0.0292(16) 0.0325(18) 0.0041(13) -0.0023(12) -0.0007(12)
N2 0.026(4) 0.030(4) 0.037(6) -0.004(3) 0.003(3) -0.003(3)
O1 0.024(12) 0.030(3) 0.0275(18) 0.004(4) -0.004(3) 0.001(10)
C1 0.040(4) 0.043(4) 0.039(4) -0.011(3) 0.014(3) 0.000(3)
C2 0.040(6) 0.028(4) 0.035(5) -0.003(4) -0.003(5) -0.003(3)
C3 0.050(10) 0.026(5) 0.089(8) 0.000(5) -0.019(9) -0.001(6)
C4 0.033(4) 0.029(4) 0.093(7) -0.003(5) -0.017(5) 0.009(3)
C5 0.046(4) 0.021(3) 0.069(5) 0.006(3) -0.025(4) -0.001(3)
C6 0.036(3) 0.020(3) 0.036(4) 0.006(3) -0.011(3) -0.008(3)
C7 0.045(5) 0.021(3) 0.040(4) 0.007(3) -0.008(3) -0.009(3)
C8 0.067(5) 0.051(4) 0.032(4) 0.006(3) -0.012(4) -0.006(4)
C9 0.116(19) 0.032(6) 0.042(9) 0.001(6) -0.032(10) 0.011(8)
C11 0.037(8) 0.039(7) 0.034(5) -0.004(4) -0.002(6) -0.019(8)
C11A 0.040(8) 0.035(5) 0.031(5) -0.002(3) 0.002(6) -0.012(8)
C17 0.034(8) 0.040(5) 0.071(9) 0.011(5) -0.005(6) 0.000(5)
C18 0.042(8) 0.065(8) 0.116(14) 0.016(8) 0.002(9) 0.008(6)
N5 0.089(8) 0.076(7) 0.190(16) 0.000(7) -0.071(9) 0.003(6)
C19 0.072(9) 0.040(6) 0.047(8) 0.006(5) -0.001(6) 0.005(5)
C20 0.120(17) 0.121(15) 0.14(2) 0.040(15) 0.016(18) 0.028(11)
Cl1 0.0582(6) 0.0545(6) 0.0480(6) 0.0094(4) -0.0101(5) 0.0092(5)
O2 0.126(3) 0.0511(17) 0.066(2) 0.0073(15) -0.0311(19) 0.0123(18)
O3 0.195(5) 0.114(3) 0.046(2) 0.009(2) -0.028(2) -0.043(3)
O4 0.259(6) 0.0481(19) 0.075(2) 0.0109(17) -0.051(3) -0.035(3)
O5 0.043(6) 0.33(2) 0.218(16) -0.134(14) -0.023(8) 0.031(8)
O5A 0.106(9) 0.177(12) 0.207(14) 0.099(11) 0.097(10) 0.080(8)
O6 0.22(3) 0.103(17) 0.064(9) -0.030(10) 0.018(11) -0.036(17)
O7 0.33(4) 0.088(14) 0.113(16) 0.034(11) -0.07(2) -0.010(18)

loop_
_atom_type_symbol
_atom_type_description
_atom_type_scat_dispersion_real
_atom_type_scat_dispersion_imag
_atom_type_scat_source
C C 0.0033 0.0016 'International Tables Vol C Tables 4.2.6.8 and 6.1.1.4'
H H 0.0000 0.0000 'International Tables Vol C Tables 4.2.6.8 and 6.1.1.4'
N N 0.0061 0.0033 'International Tables Vol C Tables 4.2.6.8 and 6.1.1.4'
O O 0.0106 0.0060 'International Tables Vol C Tables 4.2.6.8 and 6.1.1.4'
Cl Cl 0.1484 0.1585 'International Tables Vol C Tables 4.2.6.8 and 6.1.1.4'
Co Co 0.3494 0.9721 'International Tables Vol C Tables 4.2.6.8 and 6.1.1.4'

loop_
_geom_angle_atom_site_label_1
_geom_angle_atom_site_label_2
_geom_angle_atom_site_label_3
_geom_angle
_geom_angle_site_symmetry_1
_geom_angle_site_symmetry_3
N2 Co1 N2 164.0(6) . 6_554
N2 Co1 N3 89.6(2) . .
N2 Co1 N3 91.9(2) 6_554 .
N2 Co1 N3 91.9(2) . 6_554
N2 Co1 N3 89.6(2) 6_554 6_554
N3 Co1 N3 169.27(15) . 6_554
N2 Co1 O1 87.7(8) . .
N2 Co1 O1 76.3(8) 6_554 .
N3 Co1 O1 94.0(12) . .
N3 Co1 O1 96.7(12) 6_554 .
N2 Co1 O1 76.3(8) . 6_554
N2 Co1 O1 87.7(8) 6_554 6_554
N3 Co1 O1 96.7(12) . 6_554
N3 Co1 O1 94.0(12) 6_554 6_554
O1 Co1 O1 11.7(12) . 6_554
N2 Co1 N1 107.8(3) . 6_554
N2 Co1 N1 88.2(3) 6_554 6_554
N3 Co1 N1 83.0(3) . 6_554
N3 Co1 N1 86.4(3) 6_554 6_554
O1 Co1 N1 164.2(6) . 6_554
O1 Co1 N1 175.9(7) 6_554 6_554
N2 Co1 N1 88.2(3) . .
N2 Co1 N1 107.8(3) 6_554 .
N3 Co1 N1 86.4(3) . .
N3 Co1 N1 83.0(3) 6_554 .
O1 Co1 N1 175.9(7) . .
O1 Co1 N1 164.2(6) 6_554 .
N1 Co1 N1 20.0(3) 6_554 .
N3 Co1 N4 90.1(3) . .
N3 Co1 N4 89.0(3) 6_554 .
N1 Co1 N4 75.8(4) 6_554 .
N1 Co1 N4 95.4(4) . .
N3 Co1 N4 89.0(3) . 6_554
N3 Co1 N4 90.1(3) 6_554 6_554
N1 Co1 N4 95.4(4) 6_554 6_554
N1 Co1 N4 75.8(4) . 6_554
N4 Co1 N4 171.2(7) . 6_554
N1 N1 C11 91.8(17) 6_554 6_554
N1 N1 C11A 82.2(16) 6_554 .
N1 N1 C11A 70.5(15) 6_554 6_554
C11A N1 C11A 125.8(13) . 6_554
N1 N1 C11 62.1(15) 6_554 .
C11 N1 C11 125.2(14) 6_554 .
N1 N1 C1 170.6(13) 6_554 .
C11 N1 C1 90.0(7) 6_554 .
C11 N1 C1 109.5(8) . .
N1 N1 Co1 80.01(13) 6_554 .
C11 N1 Co1 115.2(9) 6_554 .
C11A N1 Co1 111.7(8) . .
C11A N1 Co1 108.5(8) 6_554 .
C11 N1 Co1 106.9(7) . .
C1 N1 Co1 107.5(4) . .
C16 N3 C12 120.3(3) . .
C16 N3 Co1 126.2(2) . .
C12 N3 Co1 113.5(2) . .
N3 C12 C13 121.0(3) . .
N3 C12 C11 114.4(7) . .
C13 C12 C11 123.4(7) . .
N3 C12 C11A 113.8(7) . .
C13 C12 C11A 124.4(7) . .
C14 C13 C12 118.7(3) . .
C14 C13 H13 120.7 . .
C12 C13 H13 120.7 . .
C13 C14 C15 119.7(3) . .
C13 C14 H14 120.2 . .
C15 C14 H14 120.2 . .
C16 C15 C14 119.6(3) . .
C16 C15 H15 120.2 . .
C14 C15 H15 120.2 . .
N3 C16 C15 120.7(3) . .
N3 C16 H16 119.7 . .
C15 C16 H16 119.7 . .
C6 N2 C2 124.6(7) . .
C6 N2 Co1 116.6(6) . .
C2 N2 Co1 118.7(7) . .
O1 O1 C7 142(9) 6_554 6_554
O1 O1 C7 27(7) 6_554 .
C7 O1 C7 128.4(9) 6_554 .
O1 O1 Co1 84.1(6) 6_554 .
C7 O1 Co1 124.7(16) 6_554 .
C7 O1 Co1 106.1(12) . .
C2 C1 N1 109.5(7) . .
C2 C1 H1A 109.8 . .
N1 C1 H1A 109.8 . .
C2 C1 H1B 109.8 . .
N1 C1 H1B 109.8 . .
H1A C1 H1B 108.2 . .
N2 C2 C3 115.0(10) . .
N2 C2 C1 115.3(10) . .
C3 C2 C1 129.6(9) . .
C4 C3 C2 123.3(15) . .
C4 C3 H3 118.3 . .
C2 C3 H3 118.3 . .
C3 C4 C5 119.0(10) . .
C3 C4 H4 120.5 . .
C5 C4 H4 120.5 . .
C6 C5 C10 117.3(10) . .
C6 C5 C4 116.1(7) . .
C10 C5 C4 126.5(10) . .
N2 C6 C5 121.9(7) . .
N2 C6 C7 112.1(7) . .
C5 C6 C7 126.0(7) . .
O1 C7 O1 10(2) 6_554 .
O1 C7 C8 135.2(10) 6_554 .
O1 C7 C8 127.2(9) . .
O1 C7 C6 109.1(7) 6_554 .
O1 C7 C6 117.4(8) . .
C8 C7 C6 115.4(7) . .
C9 C8 C7 123.9(11) . .
C9 C8 H8 118.0 . .
C7 C8 H8 118.0 . .
C8 C9 C10 118.8(12) . .
C8 C9 H9 120.6 . .
C10 C9 H9 120.6 . .
C5 C10 C9 118.5(12) . .
C5 C10 H10 120.7 . .
C9 C10 H10 120.7 . .
N1 C11 C12 111.5(11) 6_554 .
N1 C11 N1 26.1(5) 6_554 .
C12 C11 N1 107.5(10) . .
N1 C11 H11 125(3) 6_554 .
C12 C11 H11 119(3) . .
N1 C11 H11 112(2) . .
N1 C11 H11A 82(4) 6_554 .
C12 C11 H11A 112(4) . .
N1 C11 H11A 107(4) . .
H11 C11 H11A 99(4) . .
N1 C11A N1 27.3(5) . 6_554
N1 C11A C12 114.2(10) . .
N1 C11A C12 104.7(10) 6_554 .
N1 C11A H11B 82(4) . .
N1 C11A H11B 110(4) 6_554 .
C12 C11A H11B 110(4) . .
C17 N4 Co1 177.6(11) . .
N4 C17 C18 176.8(18) . .
C17 C18 H18A 109.5 . .
C17 C18 H18B 109.5 . .
H18A C18 H18B 109.5 . .
C17 C18 H18C 109.5 . .
H18A C18 H18C 109.5 . .
H18B C18 H18C 109.5 . .
N5 C19 C20 176.8(19) . .
O5 Cl1 O2 112.2(10) . .
O5 Cl1 O3 92.0(7) . .
O2 Cl1 O3 109.6(2) . .
O5 Cl1 O4 125.1(8) . .
O2 Cl1 O4 108.4(2) . .
O3 Cl1 O4 107.6(2) . .
O2 Cl1 O5A 105.0(5) . .
O3 Cl1 O5A 126.5(7) . .
O4 Cl1 O5A 98.4(7) . .
O6 O6 O7 177(3) 6_644 6_644

loop_
_geom_bond_atom_site_label_1
_geom_bond_atom_site_label_2
_geom_bond_distance
_geom_bond_site_symmetry_2
Co1 N2 1.734(8) .
Co1 N2 1.734(8) 6_554
Co1 N3 1.926(2) .
Co1 N3 1.926(2) 6_554
Co1 O1 1.928(5) .
Co1 O1 1.928(5) 6_554
Co1 N1 1.939(5) 6_554
Co1 N1 1.939(5) .
Co1 N4 2.012(11) .
Co1 N4 2.012(11) 6_554
N1 N1 0.672(9) 6_554
N1 C11 1.35(2) 6_554
N1 C11A 1.38(2) .
N1 C11A 1.45(2) 6_554
N1 C11 1.53(2) .
N1 C1 1.531(8) .
N3 C16 1.339(4) .
N3 C12 1.351(4) .
C12 C13 1.385(4) .
C12 C11 1.50(2) .
C12 C11A 1.53(2) .
C13 C14 1.375(5) .
C13 H13 0.9500 .
C14 C15 1.380(5) .
C14 H14 0.9500 .
C15 C16 1.375(4) .
C15 H15 0.9500 .
C16 H16 0.9500 .
N2 C6 1.329(10) .
N2 C2 1.344(15) .
O1 O1 0.39(4) 6_554
O1 C7 1.02(3) 6_554
O1 C7 1.36(2) .
C1 C2 1.456(11) .
C1 H1A 0.9900 .
C1 H1B 0.9900 .
C2 C3 1.401(14) .
C3 C4 1.369(18) .
C3 H3 0.9500 .
C4 C5 1.421(13) .
C4 H4 0.9500 .
C5 C6 1.390(9) .
C5 C10 1.411(15) .
C6 C7 1.414(10) .
C7 O1 1.02(3) 6_554
C7 C8 1.396(10) .
C8 C9 1.36(2) .
C8 H8 0.9500 .
C9 C10 1.50(2) .
C9 H9 0.9500 .
C10 H10 0.9500 .
C11 N1 1.35(2) 6_554
C11 H11 0.970(19) .
C11 H11A 0.99(2) .
C11A N1 1.45(2) 6_554
C11A H11B 0.99(2) .
N4 C17 1.071(15) .
C17 C18 1.475(15) .
C18 H18A 0.9800 .
C18 H18B 0.9800 .
C18 H18C 0.9800 .
N5 C19 1.238(18) .
C19 C20 1.43(3) .
Cl1 O5 1.330(12) .
Cl1 O2 1.396(3) .
Cl1 O3 1.397(4) .
Cl1 O4 1.416(3) .
Cl1 O5A 1.432(10) .
O6 O6 1.13(4) 6_644
O6 O7 1.47(3) 6_644
O7 O6 1.47(3) 6_644

loop_
_geom_torsion_atom_site_label_1
_geom_torsion_atom_site_label_2
_geom_torsion_atom_site_label_3
_geom_torsion_atom_site_label_4
_geom_torsion
_geom_torsion_site_symmetry_1
_geom_torsion_site_symmetry_4
C16 N3 C12 C13 -1.2(5) . .
Co1 N3 C12 C13 177.3(2) . .
C16 N3 C12 C11 166.5(5) . .
Co1 N3 C12 C11 -15.0(6) . .
C16 N3 C12 C11A -171.5(6) . .
Co1 N3 C12 C11A 7.0(6) . .
N3 C12 C13 C14 0.3(5) . .
C11 C12 C13 C14 -166.3(6) . .
C11A C12 C13 C14 169.6(6) . .
C12 C13 C14 C15 1.0(5) . .
C13 C14 C15 C16 -1.4(5) . .
C12 N3 C16 C15 0.8(4) . .
Co1 N3 C16 C15 -177.5(2) . .
C14 C15 C16 N3 0.5(4) . .
N2 Co1 N2 C6 4.0(5) 6_554 .
N3 Co1 N2 C6 -91.5(5) . .
N3 Co1 N2 C6 99.2(5) 6_554 .
O1 Co1 N2 C6 2.6(13) . .
O1 Co1 N2 C6 5.5(13) 6_554 .
N1 Co1 N2 C6 -174.0(6) 6_554 .
N1 Co1 N2 C6 -177.9(6) . .
N2 Co1 N2 C2 -177.6(6) 6_554 .
N3 Co1 N2 C2 87.0(6) . .
N3 Co1 N2 C2 -82.4(6) 6_554 .
O1 Co1 N2 C2 -179.0(14) . .
O1 Co1 N2 C2 -176.1(14) 6_554 .
N1 Co1 N2 C2 4.4(7) 6_554 .
N1 Co1 N2 C2 0.6(6) . .
C11 N1 C1 C2 124.7(9) 6_554 .
C11 N1 C1 C2 -107.6(9) . .
Co1 N1 C1 C2 8.2(8) . .
C6 N2 C2 C3 0.1(11) . .
Co1 N2 C2 C3 -178.2(7) . .
C6 N2 C2 C1 -177.1(7) . .
Co1 N2 C2 C1 4.6(9) . .
N1 C1 C2 N2 -8.4(9) . .
N1 C1 C2 C3 174.9(9) . .
N2 C2 C3 C4 -0.6(13) . .
C1 C2 C3 C4 176.1(8) . .
C2 C3 C4 C5 0.3(13) . .
C3 C4 C5 C6 0.6(10) . .
C3 C4 C5 C10 179.8(9) . .
C2 N2 C6 C5 0.8(10) . .
Co1 N2 C6 C5 179.1(5) . .
C2 N2 C6 C7 179.7(6) . .
Co1 N2 C6 C7 -2.0(8) . .
C10 C5 C6 N2 179.6(8) . .
C4 C5 C6 N2 -1.1(9) . .
C10 C5 C6 C7 0.9(10) . .
C4 C5 C6 C7 -179.8(6) . .
C7 O1 C7 O1 -132(23) 6_554 6_554
Co1 O1 C7 O1 38(17) . 6_554
O1 O1 C7 C8 144(18) 6_554 .
C7 O1 C7 C8 13(5) 6_554 .
Co1 O1 C7 C8 -177.4(7) . .
O1 O1 C7 C6 -36(20) 6_554 .
C7 O1 C7 C6 -168(3) 6_554 .
Co1 O1 C7 C6 2(3) . .
N2 C6 C7 O1 -7(2) . 6_554
C5 C6 C7 O1 172(2) . 6_554
N2 C6 C7 O1 0(2) . .
C5 C6 C7 O1 179(2) . .
N2 C6 C7 C8 179.2(6) . .
C5 C6 C7 C8 -1.9(9) . .
O1 C7 C8 C9 -171(3) 6_554 .
O1 C7 C8 C9 -179(2) . .
C6 C7 C8 C9 1.1(12) . .
C7 C8 C9 C10 0.6(19) . .
C6 C5 C10 C9 0.9(15) . .
C4 C5 C10 C9 -178.3(11) . .
C8 C9 C10 C5 -2(2) . .
N3 C12 C11 N1 5.8(10) . 6_554
C13 C12 C11 N1 173.1(5) . 6_554
N3 C12 C11 N1 33.1(9) . .
C13 C12 C11 N1 -159.5(6) . .
C11 N1 C11 N1 -70.8(15) 6_554 6_554
C1 N1 C11 N1 -175.2(11) . 6_554
Co1 N1 C11 N1 68.6(7) . 6_554
N1 N1 C11 C12 -103.3(11) 6_554 .
C11 N1 C11 C12 -174.0(11) 6_554 .
C1 N1 C11 C12 81.5(8) . .
Co1 N1 C11 C12 -34.7(9) . .
C11A N1 C11A N1 -59.1(10) 6_554 6_554
Co1 N1 C11A N1 75.9(6) . 6_554
N1 N1 C11A C12 -74.8(11) 6_554 .
C11A N1 C11A C12 -133.9(12) 6_554 .
Co1 N1 C11A C12 1.2(10) . .
N3 C12 C11A N1 -5.4(11) . .
C13 C12 C11A N1 -175.4(6) . .
N3 C12 C11A N1 -32.6(8) . 6_554
C13 C12 C11A N1 157.4(5) . 6_554
